data_4344204
loop_
_publ_author_name
'Abakumov, Artem M.'
'Morozov, Vladimir A.'
'Tsirlin, Alexander A.'
'Verbeeck, Johan'
'Hadermann, Joke'

_publ_section_title
;
 Cation Ordering and Flexibility of the BO4(2-) Tetrahedra in
 Incommensurately Modulated CaEu2(BO4)4 (B = Mo, W) Scheelites.
;
_journal_name_full 'Inorganic chemistry'
_journal_page_first 140821103327002
_journal_paper_doi 10.1021/ic5015412
_journal_year 2014
_chemical_formula_sum 'Ca Eu2 Mo4 O16'
_chemical_formula_weight 983.7
_space_group_IT_number 88
_symmetry_cell_setting tetragonal
_symmetry_space_group_name_Hall 'I 4bw -1bw'
_symmetry_space_group_name_H-M 'I 41/a :1'
_cell_angle_alpha 90
_cell_angle_beta 90
_cell_angle_gamma 90
_cell_formula_units_Z 1
_cell_length_a 5.238670(10)
_cell_length_b 5.238670(10)
_cell_length_c 11.54843(2)
_cell_measurement_temperature 293
_cell_modulation_dimension 2
_cell_volume 316.9312(10)
_diffrn_ambient_temperature 293
_diffrn_measurement_device_type synchrotron
_diffrn_radiation_probe x-ray
_diffrn_radiation_wavelength 0.39996
_exptl_absorpt_coefficient_mu 7.434
_exptl_crystal_density_diffrn 5.1526
_exptl_crystal_F_000 442
_pd_char_colour white
_pd_instr_location ' ?'
_pd_meas_2theta_range_inc 0.002
_pd_meas_2theta_range_max 40.000
_pd_meas_2theta_range_min 1.002
_pd_meas_number_of_points 19500
_pd_proc_2theta_range_inc 0.002
_pd_proc_2theta_range_max 40
_pd_proc_2theta_range_min 2.204
_pd_proc_ls_background_function '20 Legendre polynoms'
_pd_proc_ls_pref_orient_corr none
_pd_proc_ls_profile_function Pseudo-Voigt
_pd_proc_ls_prof_R_factor 0.0823
_pd_proc_ls_prof_wR_expected 0.0729
_pd_proc_ls_prof_wR_factor 0.1133
_refine_ls_goodness_of_fit_all 1.55
_refine_ls_number_constraints 4
_refine_ls_number_parameters 57
_refine_ls_number_restraints 0
_refine_ls_R_factor_all 0.0609
_refine_ls_R_factor_gt 0.0609
_refine_ls_shift/su_max 0.0964
_refine_ls_shift/su_mean 0.0841
_refine_ls_weighting_scheme sigma
_refine_ls_wR_factor_all 0.0472
_refine_ls_wR_factor_gt 0.0472
_cod_data_source_file ic5015412_si_003.cif
_cod_data_source_block I
_cod_depositor_comments
;
The following automatic conversions were performed:

'_diffrn_radiation_probe' value 'X-ray' changed to 'x-ray' according
to /home/saulius/struct/CIF-dictionaries/IUCr/cif_core.dic dictionary
named 'cif_core.dic' version 2.4.5 from 2014-11-21.

Automatic conversion script
Id: cif_fix_values 3866 2015-08-17 15:13:47Z robertas 

The following automatic conversions were performed:

data name '_atom_site_site_symmetry_mutiplicity' was replaced with
'_atom_site_site_symmetry_multiplicity' as specified in the
replacement file 'data/replacement-values/replacement_tags.lst'.

Automatic conversion script
Id: cif_correct_tags 9268 2022-04-12 08:56:07Z antanas 
;
_cod_original_sg_symbol_H-M 'I 41/a'
_cod_original_formula_sum 'Ca1 Eu2 Mo4 O16'
_cod_database_code 4344204

loop_
_space_group_symop_id
_space_group_symop_operation_xyz
1 x,y,z
2 -x+0.5,-y+0.5,z+0.5
3 -y,x+0.5,z+0.25
4 y+0.5,-x,z+0.75
5 x+0.5,y+0.5,z+0.5
6 -x,-y,z
7 -y+0.5,x,z+0.75
8 y,-x+0.5,z+0.25
9 -x,-y+0.5,-z+0.25
10 x+0.5,y,-z+0.75
11 y+0.5,-x+0.5,-z+0.5
12 -y,x,-z
13 -x+0.5,-y,-z+0.75
14 x,y+0.5,-z+0.25
15 y,-x,-z
16 -y+0.5,x+0.5,-z+0.5

loop_
_space_group_symop_ssg_id
_space_group_symop_ssg_operation_algebraic
1 x1,x2,x3,x4,x5
2 -x1+1/2,-x2+1/2,x3+1/2,-x4,-x5
3 -x2,x1+1/2,x3+1/4,-x5,x4
4 x2+1/2,-x1,x3+3/4,x5,-x4
5 -x1,-x2+1/2,-x3+1/4,-x4,-x5
6 x1+1/2,x2,-x3+3/4,x4,x5
7 x2,-x1,-x3,x5,-x4
8 -x2+1/2,x1+1/2,-x3+1/2,-x5,x4
9 x1+1/2,x2+1/2,x3+1/2,x4,x5
10 -x1,-x2,x3,-x4,-x5
11 -x2+1/2,x1,x3+3/4,-x5,x4
12 x2,-x1+1/2,x3+1/4,x5,-x4
13 -x1+1/2,-x2,-x3+3/4,-x4,-x5
14 x1,x2+1/2,-x3+1/4,x4,x5
15 x2+1/2,-x1+1/2,-x3+1/2,x5,-x4
16 -x2,x1,-x3,-x5,x4

loop_
_atom_site_label
_atom_site_type_symbol
_atom_site_fract_x
_atom_site_fract_y
_atom_site_fract_z
_atom_site_adp_type
_atom_site_U_iso_or_equiv
_atom_site_site_symmetry_multiplicity
_atom_site_occupancy
_atom_site_calc_flag
Eu Eu 0 0 0.5 Uiso 0.00425(19) 4 0.5 d
Ca Ca 0 0 0.5 Uiso 0.00425(19) 4 0.25 d
Mo Mo 0 0 0 Uiso 0.0107(2) 4 1 d
O O 0.2463(4) 0.1491(4) 0.0839(2) Uiso 0.0121(7) 16 1 d

loop_
_atom_site_displace_Fourier_atom_site_label
_atom_site_displace_Fourier_axis
_atom_site_displace_Fourier_wave_vector_seq_id
_atom_site_displace_Fourier_param_cos
_atom_site_displace_Fourier_param_sin
Eu x 1 0 0.0044(2)
Eu y 1 0 0.0034(2)
Eu z 1 0 0
Eu x 2 0 -0.0034(2)
Eu y 2 0 0.0044(2)
Eu z 2 0 0
Ca x 1 0 0.0044(2)
Ca y 1 0 0.0034(2)
Ca z 1 0 0
Ca x 2 0 -0.0034(2)
Ca y 2 0 0.0044(2)
Ca z 2 0 0
Mo x 1 0 -0.0043(2)
Mo y 1 0 -0.0069(2)
Mo z 1 0.00164(14) 0
Mo x 2 0 0.0069(2)
Mo y 2 0 -0.0043(2)
Mo z 2 -0.00164(14) 0
O x 1 0 -0.0088(13)
O y 1 0 0
O z 1 0.0074(5) 0.0040(5)
O x 2 0.0182(11) 0.0087(11)
O y 2 0.0067(11) -0.0085(11)
O z 2 -0.0087(5) 0.0055(5)

loop_
_atom_site_Fourier_wave_vector_seq_id
_jana_atom_site_fourier_wave_vector_q1_coeff
_jana_atom_site_fourier_wave_vector_q2_coeff
1 1 0
2 0 1

loop_
_atom_site_occ_Fourier_atom_site_label
_atom_site_occ_Fourier_wave_vector_seq_id
_atom_site_occ_Fourier_param_cos
_atom_site_occ_Fourier_param_sin
Eu 1 0.25 0
Eu 2 0.25 0
Ca 1 -0.125 0
Ca 2 -0.125 0

loop_
_atom_type_symbol
_atom_type_scat_dispersion_real
_atom_type_scat_dispersion_imag
_atom_type_scat_source
Ca 0.0900 0.0992 'International Tables Vol C tables 4.2.6.8 and 6.1.1.1'
Eu -0.8763 1.3592 'International Tables Vol C tables 4.2.6.8 and 6.1.1.1'
Mo 0.0717 1.7724 'International Tables Vol C tables 4.2.6.8 and 6.1.1.1'
O 0.0016 0.0017 'International Tables Vol C tables 4.2.6.8 and 6.1.1.1'

loop_
_cell_wave_vector_seq_id
_cell_wave_vector_x
_cell_wave_vector_y
_cell_wave_vector_z
1 0.553311 0.820681 0.000000
2 -0.820681 0.553311 0.000000

loop_
_geom_angle_atom_site_label_1
_geom_angle_atom_site_label_2
_geom_angle_atom_site_label_3
_geom_angle_site_ssg_symmetry_1
_geom_angle_site_ssg_symmetry_3
_geom_angle_av
_geom_angle_min
_geom_angle_max
O Eu O 9_44555 2_55555 134.1(4) 127.7(3) 140.6(4)
O Eu O 9_44555 3_54555 74.2(4) 68.7(4) 79.5(3)
O Eu O 9_44555 12_55555 151.4(4) 149.0(4) 154.0(4)
O Eu O 9_44555 13_55555 75.6(3) 68.4(3) 83.1(3)
O Eu O 9_44555 6_45555 69.1(3) 65.5(3) 72.8(3)
O Eu O 9_44555 15_45555 98.7(3) 93.4(3) 103.9(3)
O Eu O 9_44555 8_54555 98.7(3) 93.4(4) 103.9(3)
O Eu O 2_55555 3_54555 151.4(4) 149.0(4) 154.0(4)
O Eu O 2_55555 12_55555 74.2(4) 68.7(4) 79.5(3)
O Eu O 2_55555 13_55555 69.1(3) 65.5(3) 72.8(3)
O Eu O 2_55555 6_45555 75.6(3) 68.4(3) 83.1(3)
O Eu O 2_55555 15_45555 98.7(3) 93.4(4) 103.9(3)
O Eu O 2_55555 8_54555 98.7(3) 93.4(3) 103.9(3)
O Eu O 3_54555 12_55555 77.8(4) 74.7(3) 80.9(4)
O Eu O 3_54555 13_55555 127.2(3) 121.6(3) 132.7(3)
O Eu O 3_54555 6_45555 127.2(3) 121.6(3) 132.7(3)
O Eu O 3_54555 15_45555 75.6(3) 68.4(3) 83.1(4)
O Eu O 3_54555 8_54555 69.1(3) 65.5(3) 72.8(3)
O Eu O 12_55555 13_55555 127.2(3) 121.6(3) 132.7(3)
O Eu O 12_55555 6_45555 127.2(3) 121.6(3) 132.7(3)
O Eu O 12_55555 15_45555 69.1(3) 65.5(3) 72.8(3)
O Eu O 12_55555 8_54555 75.6(3) 68.4(3) 83.1(4)
O Eu O 13_55555 6_45555 77.8(4) 74.7(3) 80.9(4)
O Eu O 13_55555 15_45555 151.4(4) 149.0(4) 154.0(4)
O Eu O 13_55555 8_54555 74.2(4) 68.7(4) 79.5(3)
O Eu O 6_45555 15_45555 74.2(4) 68.7(4) 79.5(3)
O Eu O 6_45555 8_54555 151.4(4) 149.0(4) 154.0(4)
O Eu O 15_45555 8_54555 134.1(4) 127.7(3) 140.6(4)
O Mo O . 10_55555 114.7(5) 104.5(6) 124.3(6)
O Mo O . 7_55555 106.8(4) 104.3(4) 110.0(4)
O Mo O . 16_55555 106.8(4) 104.3(4) 110.0(4)
O Mo O 10_55555 7_55555 106.8(4) 104.3(4) 110.0(4)
O Mo O 10_55555 16_55555 106.8(4) 104.3(4) 110.0(4)
O Mo O 7_55555 16_55555 114.7(5) 104.5(6) 124.3(6)

loop_
_geom_bond_atom_site_label_1
_geom_bond_atom_site_label_2
_geom_bond_site_ssg_symmetry_2
_geom_bond_distance_av
_geom_bond_distance_min
_geom_bond_distance_max
Eu O 9_44555 2.462(8) 2.300(7) 2.644(8)
Eu O 2_55555 2.462(8) 2.300(7) 2.644(8)
Eu O 3_54555 2.455(11) 2.298(10) 2.629(10)
Eu O 12_55555 2.455(11) 2.298(10) 2.629(10)
Eu O 13_55555 2.455(11) 2.298(10) 2.629(10)
Eu O 6_45555 2.455(11) 2.298(10) 2.629(10)
Eu O 15_45555 2.462(8) 2.300(7) 2.644(8)
Eu O 8_54555 2.462(8) 2.300(7) 2.644(8)
Mo O . 1.796(10) 1.730(10) 1.858(10)
Mo O 10_55555 1.796(10) 1.730(10) 1.858(10)
Mo O 7_55555 1.796(10) 1.730(10) 1.858(10)
Mo O 16_55555 1.796(10) 1.730(10) 1.858(10)

loop_
_jana_atom_site_occ_fourier_absolute_site_label
_jana_atom_site_occ_fourier_absolute
Eu 0.5
Ca 0.25
